data_7015649
loop_
_publ_author_name
'Tricas, Hugo'
'Colon, Marta'
'Ellis, David'
'Macgregor, Stuart A.'
'McKay, David'
'Rosair, Georgina M.'
'Welch, Alan J.'
'Glukhov, Ivan V.'
'Rossi, Fulvio'
'Laschi, Franco'
'Zanello, Piero'

_publ_section_title
;
 Spectroscopic, structural, computational and (spectro)electrochemical
 studies of icosahedral carboranes bearing fluorinated aryl groups.
;
_journal_issue 16
_journal_name_full 'Dalton transactions (Cambridge, England : 2003)'
_journal_page_first 4200
_journal_page_last 4211
_journal_paper_doi 10.1039/c0dt01798a
_journal_volume 40
_journal_year 2011
_chemical_absolute_configuration unk
_chemical_formula_moiety 'C16 H18 B10 F6'
_chemical_formula_sum 'C16 H18 B10 F6'
_chemical_formula_weight 432.40
_space_group_IT_number 33
_symmetry_cell_setting orthorhombic
_symmetry_space_group_name_Hall 'P 2c -2n'
_symmetry_space_group_name_H-M 'P n a 21'
_atom_sites_solution_hydrogens geom
_atom_sites_solution_primary direct
_atom_sites_solution_secondary difmap
_audit_creation_method SHELXL-97
_cell_angle_alpha 90.00
_cell_angle_beta 90.00
_cell_angle_gamma 90.00
_cell_formula_units_Z 4
_cell_length_a 9.9377(6)
_cell_length_b 14.8567(9)
_cell_length_c 14.0881(8)
_cell_measurement_reflns_used 9928
_cell_measurement_temperature 100(2)
_cell_measurement_theta_max 25.46
_cell_measurement_theta_min 2.47
_cell_volume 2080.0(2)
_computing_cell_refinement 'Bruker SAINT'
_computing_data_collection 'Bruker APEX2'
_computing_data_reduction 'Bruker SAINT'
_computing_molecular_graphics 'Bruker SHELXTL'
_computing_publication_material 'Bruker SHELXTL'
_computing_structure_refinement 'SHELXL-97 (Sheldrick, 2008)'
_computing_structure_solution 'SHELXS-97 (Sheldrick, 2008)'
_diffrn_ambient_temperature 100(2)
_diffrn_measured_fraction_theta_full 0.999
_diffrn_measured_fraction_theta_max 0.996
_diffrn_measurement_device_type 'Bruker APEX-II CCD'
_diffrn_measurement_method '\f and \w scans'
_diffrn_radiation_monochromator graphite
_diffrn_radiation_source 'fine-focus sealed tube'
_diffrn_radiation_type MoK\a
_diffrn_radiation_wavelength 0.71073
_diffrn_reflns_av_R_equivalents 0.0374
_diffrn_reflns_av_sigmaI/netI 0.0151
_diffrn_reflns_limit_h_max 12
_diffrn_reflns_limit_h_min -12
_diffrn_reflns_limit_k_max 17
_diffrn_reflns_limit_k_min -18
_diffrn_reflns_limit_l_max 17
_diffrn_reflns_limit_l_min -17
_diffrn_reflns_number 38169
_diffrn_reflns_theta_full 25.00
_diffrn_reflns_theta_max 25.62
_diffrn_reflns_theta_min 2.47
_exptl_absorpt_coefficient_mu 0.110
_exptl_absorpt_correction_T_max 0.9956
_exptl_absorpt_correction_T_min 0.9372
_exptl_absorpt_correction_type multi-scan
_exptl_absorpt_process_details 'SADABS (Bruker, 2008)'
_exptl_crystal_colour colourless
_exptl_crystal_density_diffrn 1.381
_exptl_crystal_density_method 'not measured'
_exptl_crystal_description plate
_exptl_crystal_F_000 872
_exptl_crystal_size_max 0.38
_exptl_crystal_size_mid 0.24
_exptl_crystal_size_min 0.04
_refine_diff_density_max 0.204
_refine_diff_density_min -0.205
_refine_diff_density_rms 0.040
_refine_ls_extinction_method none
_refine_ls_goodness_of_fit_ref 1.141
_refine_ls_hydrogen_treatment constr
_refine_ls_matrix_type full
_refine_ls_number_parameters 317
_refine_ls_number_reflns 2035
_refine_ls_number_restraints 55
_refine_ls_restrained_S_all 1.461
_refine_ls_R_factor_all 0.0440
_refine_ls_R_factor_gt 0.0398
_refine_ls_shift/su_max 0.000
_refine_ls_shift/su_mean 0.000
_refine_ls_structure_factor_coef Fsqd
_refine_ls_weighting_details 'calc w=1/[\s^2^(Fo^2^)+(0.0608P)^2^+0.5116P] where P=(Fo^2^+2Fc^2^)/3'
_refine_ls_weighting_scheme calc
_refine_ls_wR_factor_gt 0.1035
_refine_ls_wR_factor_ref 0.1068
_reflns_number_gt 1878
_reflns_number_total 2035
_reflns_threshold_expression >2sigma(I)
_cod_data_source_file c0dt01798a.txt
_cod_data_source_block x82870o
_cod_depositor_comments
;
The following automatic conversions were performed:
'_symmetry_cell_setting' value 'Orthorhombic' changed to 'orthorhombic'
according to '/home/saulius/struct/CIF-dictionaries/cif_core.dic'
dictionary named 'cif_core.dic' version 2.4.1 from 2010-06-29.

Automatic conversion script
Id: cif_fix_enum 1555 2011-01-17 13:19:09Z saulius 
;
_cod_original_sg_symbol_H-M Pna2(1)
_cod_database_code 7015649

loop_
_symmetry_equiv_pos_as_xyz
'x, y, z'
'-x, -y, z+1/2'
'-x+1/2, y+1/2, z+1/2'
'x+1/2, -y+1/2, z'

loop_
_atom_site_label
_atom_site_type_symbol
_atom_site_fract_x
_atom_site_fract_y
_atom_site_fract_z
_atom_site_U_iso_or_equiv
_atom_site_adp_type
_atom_site_occupancy
_atom_site_symmetry_multiplicity
_atom_site_calc_flag
_atom_site_refinement_flags
_atom_site_disorder_assembly
_atom_site_disorder_group
C1 C 0.9764(4) 0.4854(3) 0.9993(3) 0.0338(9) Uani 1 1 d . . .
C2 C 0.8716(3) 0.5330(2) 0.9169(3) 0.0275(7) Uani 1 1 d . . .
B3 B 0.8664(5) 0.5694(3) 1.0338(3) 0.0410(11) Uani 1 1 d . . .
H3 H 0.7783 0.5578 1.0819 0.049 Uiso 1 1 calc R . .
B4 B 1.0344(6) 0.5658(4) 1.0758(5) 0.0604(17) Uani 1 1 d . . .
H4 H 1.0580 0.5527 1.1523 0.072 Uiso 1 1 calc R . .
B5 B 1.1366(5) 0.5234(4) 0.9831(5) 0.0547(16) Uani 1 1 d . . .
H5 H 1.2284 0.4821 0.9982 0.066 Uiso 1 1 calc R . .
B6 B 1.0319(4) 0.4998(3) 0.8837(3) 0.0368(10) Uani 1 1 d . . .
H6 H 1.0526 0.4428 0.8338 0.044 Uiso 1 1 calc R . .
B7 B 0.8590(5) 0.6466(3) 0.9368(4) 0.0399(11) Uani 1 1 d . . .
H7 H 0.7665 0.6871 0.9213 0.048 Uiso 1 1 calc R . .
B8 B 0.9634(8) 0.6692(4) 1.0372(5) 0.068(2) Uani 1 1 d . . .
H8 H 0.9405 0.7250 1.0882 0.082 Uiso 1 1 calc R . .
B9 B 1.1314(7) 0.6403(5) 1.0051(6) 0.080(3) Uani 1 1 d . . .
H9 H 1.2201 0.6773 1.0348 0.096 Uiso 1 1 calc R . .
B10 B 1.1302(5) 0.5999(4) 0.8871(5) 0.0611(18) Uani 1 1 d . . .
H10 H 1.2182 0.6099 0.8386 0.073 Uiso 1 1 calc R . .
C11 C 0.9540(3) 0.3900(3) 1.0332(2) 0.0302(8) Uani 1 1 d . . .
B11 B 0.9609(4) 0.6035(3) 0.8439(4) 0.0376(10) Uani 1 1 d . . .
H11 H 0.9361 0.6153 0.7673 0.045 Uiso 1 1 calc R . .
C12 C 1.0345(4) 0.3209(3) 0.9973(3) 0.0349(9) Uani 1 1 d . . .
H12 H 1.0949 0.3330 0.9466 0.042 Uiso 1 1 calc R . .
B12 B 1.0228(6) 0.6905(4) 0.9194(5) 0.0622(18) Uani 1 1 d . . .
H12A H 1.0395 0.7605 0.8926 0.075 Uiso 1 1 calc R . .
C13 C 1.0271(4) 0.2350(3) 1.0346(3) 0.0353(9) Uani 1 1 d . . .
H13 H 1.0822 0.1883 1.0099 0.042 Uiso 1 1 calc R . .
C14 C 0.9384(3) 0.2173(3) 1.1089(2) 0.0314(8) Uani 1 1 d . . .
C15 C 0.8558(4) 0.2847(3) 1.1430(3) 0.0354(9) Uani 1 1 d . . .
H15 H 0.7933 0.2720 1.1922 0.043 Uiso 1 1 calc R . .
C16 C 0.8636(4) 0.3707(3) 1.1058(3) 0.0341(8) Uani 1 1 d . . .
H16 H 0.8069 0.4169 1.1299 0.041 Uiso 1 1 calc R . .
C17 C 0.9402(4) 0.1272(3) 1.1555(3) 0.0361(9) Uani 1 1 d D . .
F11 F 1.0369(3) 0.12140(19) 1.2216(2) 0.0575(8) Uani 1 1 d D . .
F12 F 0.8254(3) 0.1056(2) 1.1971(2) 0.0645(9) Uani 1 1 d D . .
F13 F 0.9677(3) 0.05950(19) 1.0952(2) 0.0600(8) Uani 1 1 d D . .
C21 C 0.7506(3) 0.4818(2) 0.8830(2) 0.0222(7) Uani 1 1 d . . .
C22 C 0.6225(3) 0.5103(2) 0.9098(3) 0.0269(7) Uani 1 1 d . . .
H22 H 0.6130 0.5590 0.9530 0.032 Uiso 1 1 calc R . .
C23 C 0.5091(4) 0.4682(2) 0.8742(3) 0.0342(9) Uani 1 1 d . . .
H23 H 0.4222 0.4885 0.8922 0.041 Uiso 1 1 calc R . .
C24 C 0.5225(4) 0.3967(2) 0.8125(3) 0.0356(9) Uani 1 1 d D . .
C25 C 0.6491(4) 0.3666(3) 0.7858(3) 0.0354(9) Uani 1 1 d . . .
H25 H 0.6578 0.3170 0.7438 0.042 Uiso 1 1 calc R . .
C26 C 0.7628(4) 0.4091(2) 0.8207(2) 0.0284(8) Uani 1 1 d . . .
H26 H 0.8495 0.3888 0.8022 0.034 Uiso 1 1 calc R . .
C27 C 0.3992(6) 0.3518(3) 0.7754(5) 0.078(2) Uani 1 1 d DU . .
F21 F 0.2978(7) 0.4157(5) 0.7553(5) 0.061(2) Uani 0.528(9) 1 d PDU . .
F22 F 0.3161(5) 0.3182(4) 0.8620(4) 0.0445(15) Uani 0.528(9) 1 d PDU . .
F23 F 0.4335(8) 0.2609(5) 0.7513(5) 0.0435(16) Uani 0.528(9) 1 d PDU . .
F24 F 0.4017(7) 0.3710(4) 0.6664(5) 0.064(2) Uani 0.472(9) 1 d PDU . .
F25 F 0.3948(8) 0.2931(8) 0.7244(7) 0.061(3) Uani 0.472(9) 1 d PDU . .
F26 F 0.2988(8) 0.3664(8) 0.7963(9) 0.096(6) Uani 0.472(9) 1 d PDU . .

loop_
_atom_site_aniso_label
_atom_site_aniso_U_11
_atom_site_aniso_U_22
_atom_site_aniso_U_33
_atom_site_aniso_U_23
_atom_site_aniso_U_13
_atom_site_aniso_U_12
C1 0.0257(18) 0.049(2) 0.0263(18) 0.0070(16) -0.0114(15) -0.0017(16)
C2 0.0221(16) 0.0366(18) 0.0237(16) 0.0026(15) -0.0049(14) 0.0025(14)
B3 0.047(3) 0.046(3) 0.030(2) -0.010(2) -0.013(2) 0.001(2)
B4 0.063(4) 0.068(4) 0.050(3) 0.005(3) -0.040(3) -0.016(3)
B5 0.027(2) 0.069(4) 0.068(3) 0.036(3) -0.021(2) -0.013(2)
B6 0.020(2) 0.055(3) 0.035(2) 0.022(2) -0.0022(17) 0.0021(19)
B7 0.042(2) 0.032(2) 0.045(3) -0.0044(19) -0.018(2) -0.0046(18)
B8 0.088(5) 0.050(3) 0.066(4) -0.007(3) -0.051(4) -0.016(3)
B9 0.061(4) 0.072(4) 0.106(6) 0.035(4) -0.061(4) -0.032(3)
B10 0.027(2) 0.073(4) 0.083(4) 0.050(3) -0.022(3) -0.015(2)
C11 0.0213(17) 0.048(2) 0.0214(17) 0.0076(16) -0.0067(14) 0.0003(14)
B11 0.022(2) 0.045(2) 0.045(3) 0.016(2) -0.0087(18) -0.0033(17)
C12 0.0268(18) 0.054(3) 0.0243(17) 0.0142(17) 0.0051(15) 0.0027(16)
B12 0.050(3) 0.054(3) 0.083(4) 0.022(3) -0.039(3) -0.022(3)
C13 0.0254(17) 0.049(2) 0.0310(19) 0.0119(18) 0.0043(15) 0.0037(16)
C14 0.0236(17) 0.052(2) 0.0183(15) 0.0107(16) -0.0051(14) -0.0040(15)
C15 0.0249(17) 0.060(3) 0.0217(17) 0.0041(16) 0.0035(15) -0.0080(16)
C16 0.0239(17) 0.053(2) 0.0255(17) -0.0001(17) -0.0005(15) -0.0002(16)
C17 0.0277(18) 0.056(2) 0.0250(19) 0.0087(18) -0.0002(15) -0.0082(17)
F11 0.0580(16) 0.0669(17) 0.0477(15) 0.0272(13) -0.0250(13) -0.0137(13)
F12 0.0412(14) 0.0759(18) 0.076(2) 0.0372(17) 0.0201(14) -0.0051(13)
F13 0.087(2) 0.0515(15) 0.0414(15) 0.0104(13) 0.0055(15) -0.0070(14)
C21 0.0233(16) 0.0262(16) 0.0171(14) 0.0004(12) -0.0019(13) 0.0038(12)
C22 0.0246(16) 0.0239(16) 0.0323(18) -0.0044(14) 0.0022(14) 0.0031(13)
C23 0.0194(16) 0.0298(18) 0.053(2) 0.0068(18) -0.0040(16) 0.0045(14)
C24 0.033(2) 0.0268(18) 0.047(2) 0.0042(17) -0.0178(18) -0.0032(15)
C25 0.046(2) 0.0279(19) 0.0325(19) -0.0069(15) -0.0113(17) 0.0025(16)
C26 0.0323(19) 0.0289(17) 0.0241(17) -0.0032(13) 0.0006(15) 0.0098(14)
C27 0.060(4) 0.046(3) 0.127(6) 0.012(4) -0.059(4) -0.014(3)
F21 0.033(3) 0.074(4) 0.075(4) 0.028(4) -0.033(3) -0.013(3)
F22 0.023(2) 0.065(3) 0.046(3) 0.000(3) 0.006(2) -0.018(2)
F23 0.039(4) 0.040(4) 0.052(3) -0.005(3) -0.006(3) -0.014(3)
F24 0.072(4) 0.052(4) 0.066(4) 0.005(3) -0.049(4) -0.009(3)
F25 0.025(4) 0.087(7) 0.071(6) -0.047(6) 0.001(3) -0.009(4)
F26 0.038(5) 0.138(12) 0.112(11) -0.088(10) 0.013(6) -0.028(6)

loop_
_atom_type_symbol
_atom_type_description
_atom_type_scat_dispersion_real
_atom_type_scat_dispersion_imag
_atom_type_scat_source
C C 0.0033 0.0000 'International Tables Vol C Tables 4.2.6.8 and 6.1.1.4'
H H 0.0000 0.0000 'International Tables Vol C Tables 4.2.6.8 and 6.1.1.4'
B B 0.0013 0.0000 'International Tables Vol C Tables 4.2.6.8 and 6.1.1.4'
F F 0.0171 0.0000 'International Tables Vol C Tables 4.2.6.8 and 6.1.1.4'

loop_
_geom_angle_atom_site_label_1
_geom_angle_atom_site_label_2
_geom_angle_atom_site_label_3
_geom_angle
_geom_angle_site_symmetry_1
_geom_angle_site_symmetry_3
_geom_angle_publ_flag
C11 C1 B5 119.4(3) . . ?
C11 C1 B4 120.4(3) . . ?
B5 C1 B4 62.5(4) . . ?
C11 C1 C2 120.8(3) . . ?
B5 C1 C2 109.9(3) . . ?
B4 C1 C2 110.1(3) . . ?
C11 C1 B3 119.7(3) . . ?
B5 C1 B3 112.9(4) . . ?
B4 C1 B3 62.1(3) . . ?
C2 C1 B3 60.5(2) . . ?
C11 C1 B6 117.4(3) . . ?
B5 C1 B6 62.3(3) . . ?
B4 C1 B6 113.5(4) . . ?
C2 C1 B6 60.3(2) . . ?
B3 C1 B6 112.1(3) . . ?
C21 C2 C1 119.6(3) . . ?
C21 C2 B7 119.4(3) . . ?
C1 C2 B7 109.9(3) . . ?
C21 C2 B11 122.2(3) . . ?
C1 C2 B11 110.1(3) . . ?
B7 C2 B11 62.3(3) . . ?
C21 C2 B6 120.5(3) . . ?
C1 C2 B6 60.4(2) . . ?
B7 C2 B6 113.0(3) . . ?
B11 C2 B6 62.4(2) . . ?
C21 C2 B3 115.9(3) . . ?
C1 C2 B3 60.2(2) . . ?
B7 C2 B3 62.3(3) . . ?
B11 C2 B3 113.2(3) . . ?
B6 C2 B3 111.9(3) . . ?
C1 B3 C2 59.3(2) . . ?
C1 B3 B8 105.5(4) . . ?
C2 B3 B8 105.7(4) . . ?
C1 B3 B4 58.4(3) . . ?
C2 B3 B4 106.2(4) . . ?
B8 B3 B4 60.2(3) . . ?
C1 B3 B7 105.9(3) . . ?
C2 B3 B7 58.3(3) . . ?
B8 B3 B7 60.3(3) . . ?
B4 B3 B7 108.3(4) . . ?
C1 B3 H3 123.5 . . ?
C2 B3 H3 123.4 . . ?
B8 B3 H3 122.6 . . ?
B4 B3 H3 121.9 . . ?
B7 B3 H3 122.0 . . ?
C1 B4 B5 58.7(3) . . ?
C1 B4 B3 59.5(3) . . ?
B5 B4 B3 107.8(4) . . ?
C1 B4 B9 105.4(5) . . ?
B5 B4 B9 59.7(4) . . ?
B3 B4 B9 107.8(4) . . ?
C1 B4 B8 106.2(3) . . ?
B5 B4 B8 108.0(5) . . ?
B3 B4 B8 59.8(3) . . ?
B9 B4 B8 60.3(4) . . ?
C1 B4 H4 123.7 . . ?
B5 B4 H4 121.9 . . ?
B3 B4 H4 121.6 . . ?
B9 B4 H4 122.3 . . ?
B8 B4 H4 121.9 . . ?
C1 B5 B9 106.0(4) . . ?
C1 B5 B10 106.4(3) . . ?
B9 B5 B10 60.1(4) . . ?
C1 B5 B4 58.9(3) . . ?
B9 B5 B4 60.2(4) . . ?
B10 B5 B4 108.4(4) . . ?
C1 B5 B6 59.6(2) . . ?
B9 B5 B6 108.4(4) . . ?
B10 B5 B6 60.2(3) . . ?
B4 B5 B6 108.3(3) . . ?
C1 B5 H5 123.6 . . ?
B9 B5 H5 122.0 . . ?
B10 B5 H5 121.8 . . ?
B4 B5 H5 121.5 . . ?
B6 B5 H5 121.2 . . ?
C2 B6 C1 59.3(2) . . ?
C2 B6 B5 105.7(4) . . ?
C1 B6 B5 58.1(3) . . ?
C2 B6 B10 105.1(4) . . ?
C1 B6 B10 104.7(4) . . ?
B5 B6 B10 59.6(3) . . ?
C2 B6 B11 58.4(2) . . ?
C1 B6 B11 106.1(3) . . ?
B5 B6 B11 108.0(4) . . ?
B10 B6 B11 60.3(3) . . ?
C2 B6 H6 123.6 . . ?
C1 B6 H6 123.7 . . ?
B5 B6 H6 122.4 . . ?
B10 B6 H6 123.2 . . ?
B11 B6 H6 121.8 . . ?
C2 B7 B12 105.8(4) . . ?
C2 B7 B11 58.9(2) . . ?
B12 B7 B11 60.4(3) . . ?
C2 B7 B3 59.3(2) . . ?
B12 B7 B3 107.7(3) . . ?
B11 B7 B3 108.0(3) . . ?
C2 B7 B8 105.8(3) . . ?
B12 B7 B8 60.4(4) . . ?
B11 B7 B8 108.7(4) . . ?
B3 B7 B8 59.4(3) . . ?
C2 B7 H7 123.8 . . ?
B12 B7 H7 122.0 . . ?
B11 B7 H7 121.2 . . ?
B3 B7 H7 121.9 . . ?
B8 B7 H7 122.0 . . ?
B3 B8 B4 60.0(3) . . ?
B3 B8 B9 107.6(5) . . ?
B4 B8 B9 59.8(4) . . ?
B3 B8 B7 60.3(3) . . ?
B4 B8 B7 108.1(4) . . ?
B9 B8 B7 107.3(5) . . ?
B3 B8 B12 107.6(4) . . ?
B4 B8 B12 107.8(5) . . ?
B9 B8 B12 59.9(4) . . ?
B7 B8 B12 59.4(3) . . ?
B3 B8 H8 121.8 . . ?
B4 B8 H8 121.7 . . ?
B9 B8 H8 122.1 . . ?
B7 B8 H8 121.9 . . ?
B12 B8 H8 122.1 . . ?
B5 B9 B10 60.0(4) . . ?
B5 B9 B4 60.0(4) . . ?
B10 B9 B4 108.2(4) . . ?
B5 B9 B8 108.0(4) . . ?
B10 B9 B8 108.3(4) . . ?
B4 B9 B8 59.9(4) . . ?
B5 B9 B12 108.0(4) . . ?
B10 B9 B12 60.1(4) . . ?
B4 B9 B12 108.2(4) . . ?
B8 B9 B12 60.3(4) . . ?
B5 B9 H9 121.7 . . ?
B10 B9 H9 121.6 . . ?
B4 B9 H9 121.7 . . ?
B8 B9 H9 121.6 . . ?
B12 B9 H9 121.6 . . ?
B5 B10 B9 59.9(4) . . ?
B5 B10 B12 108.2(5) . . ?
B9 B10 B12 60.4(4) . . ?
B5 B10 B6 60.2(3) . . ?
B9 B10 B6 108.2(4) . . ?
B12 B10 B6 108.1(4) . . ?
B5 B10 B11 108.3(3) . . ?
B9 B10 B11 108.4(5) . . ?
B12 B10 B11 60.0(3) . . ?
B6 B10 B11 60.0(3) . . ?
B5 B10 H10 121.6 . . ?
B9 B10 H10 121.5 . . ?
B12 B10 H10 121.6 . . ?
B6 B10 H10 121.6 . . ?
B11 B10 H10 121.5 . . ?
C16 C11 C12 119.0(4) . . ?
C16 C11 C1 121.3(4) . . ?
C12 C11 C1 119.4(3) . . ?
C2 B11 B7 58.9(3) . . ?
C2 B11 B12 105.2(4) . . ?
B7 B11 B12 59.7(3) . . ?
C2 B11 B6 59.2(2) . . ?
B7 B11 B6 107.7(3) . . ?
B12 B11 B6 107.5(3) . . ?
C2 B11 B10 105.3(3) . . ?
B7 B11 B10 107.2(4) . . ?
B12 B11 B10 59.7(3) . . ?
B6 B11 B10 59.7(3) . . ?
C2 B11 H11 124.0 . . ?
B7 B11 H11 121.9 . . ?
B12 B11 H11 122.5 . . ?
B6 B11 H11 121.6 . . ?
B10 B11 H11 122.6 . . ?
C13 C12 C11 120.7(3) . . ?
C13 C12 H12 119.7 . . ?
C11 C12 H12 119.7 . . ?
B7 B12 B10 108.0(4) . . ?
B7 B12 B9 108.0(4) . . ?
B10 B12 B9 59.6(4) . . ?
B7 B12 B11 59.9(3) . . ?
B10 B12 B11 60.3(3) . . ?
B9 B12 B11 108.1(4) . . ?
B7 B12 B8 60.2(3) . . ?
B10 B12 B8 107.6(4) . . ?
B9 B12 B8 59.9(4) . . ?
B11 B12 B8 108.2(4) . . ?
B7 B12 H12A 121.6 . . ?
B10 B12 H12A 121.9 . . ?
B9 B12 H12A 121.9 . . ?
B11 B12 H12A 121.5 . . ?
B8 B12 H12A 121.8 . . ?
C12 C13 C14 119.6(4) . . ?
C12 C13 H13 120.2 . . ?
C14 C13 H13 120.2 . . ?
C15 C14 C13 120.0(4) . . ?
C15 C14 C17 120.3(3) . . ?
C13 C14 C17 119.5(4) . . ?
C14 C15 C16 120.3(3) . . ?
C14 C15 H15 119.9 . . ?
C16 C15 H15 119.9 . . ?
C15 C16 C11 120.4(4) . . ?
C15 C16 H16 119.8 . . ?
C11 C16 H16 119.8 . . ?
F12 C17 F11 107.2(3) . . ?
F12 C17 F13 105.9(3) . . ?
F11 C17 F13 104.2(3) . . ?
F12 C17 C14 113.7(3) . . ?
F11 C17 C14 111.8(3) . . ?
F13 C17 C14 113.3(3) . . ?
C22 C21 C26 119.0(3) . . ?
C22 C21 C2 119.5(3) . . ?
C26 C21 C2 121.5(3) . . ?
C23 C22 C21 120.6(3) . . ?
C23 C22 H22 119.7 . . ?
C21 C22 H22 119.7 . . ?
C24 C23 C22 119.9(3) . . ?
C24 C23 H23 120.0 . . ?
C22 C23 H23 120.0 . . ?
C23 C24 C25 120.4(3) . . ?
C23 C24 C27 119.1(4) . . ?
C25 C24 C27 120.4(4) . . ?
C26 C25 C24 119.8(3) . . ?
C26 C25 H25 120.1 . . ?
C24 C25 H25 120.1 . . ?
C25 C26 C21 120.3(3) . . ?
C25 C26 H26 119.8 . . ?
C21 C26 H26 119.8 . . ?
F26 C27 F25 107.3(7) . . ?
F26 C27 F21 41.3(8) . . ?
F25 C27 F21 111.3(8) . . ?
F26 C27 F23 118.8(8) . . ?
F25 C27 F23 29.9(6) . . ?
F21 C27 F23 139.0(6) . . ?
F26 C27 C24 125.7(7) . . ?
F25 C27 C24 126.9(7) . . ?
F21 C27 C24 110.8(5) . . ?
F23 C27 C24 108.0(5) . . ?
F26 C27 F22 49.5(10) . . ?
F25 C27 F22 103.4(7) . . ?
F21 C27 F22 89.7(6) . . ?
F23 C27 F22 90.6(5) . . ?
C24 C27 F22 107.8(5) . . ?
F26 C27 F24 104.4(9) . . ?
F25 C27 F24 61.1(8) . . ?
F21 C27 F24 72.0(5) . . ?
F23 C27 F24 86.3(6) . . ?
C24 C27 F24 104.4(5) . . ?
F22 C27 F24 146.9(5) . . ?
F26 F21 C27 48.7(6) . . ?
F26 F21 F24 97.9(8) . . ?
C27 F21 F24 57.9(4) . . ?
F26 F22 C27 43.0(4) . . ?
F25 F23 C27 51.2(9) . . ?
F25 F24 C27 44.3(4) . . ?
F25 F24 F21 82.5(5) . . ?
C27 F24 F21 50.1(4) . . ?
F23 F25 C27 98.9(13) . . ?
F23 F25 F24 144.9(14) . . ?
C27 F25 F24 74.7(8) . . ?
F23 F25 F26 113.2(14) . . ?
C27 F25 F26 35.0(4) . . ?
F24 F25 F26 81.5(8) . . ?
F21 F26 C27 90.0(11) . . ?
F21 F26 F22 164.0(10) . . ?
C27 F26 F22 87.5(11) . . ?
F21 F26 F25 97.8(11) . . ?
C27 F26 F25 37.7(5) . . ?
F22 F26 F25 89.9(9) . . ?

loop_
_geom_bond_atom_site_label_1
_geom_bond_atom_site_label_2
_geom_bond_distance
_geom_bond_site_symmetry_2
_geom_bond_publ_flag
C1 C11 1.512(6) . ?
C1 B5 1.705(6) . ?
C1 B4 1.709(7) . ?
C1 C2 1.713(5) . ?
C1 B3 1.729(7) . ?
C1 B6 1.733(6) . ?
C2 C21 1.500(5) . ?
C2 B7 1.716(6) . ?
C2 B11 1.716(6) . ?
C2 B6 1.731(5) . ?
C2 B3 1.734(6) . ?
B3 B8 1.770(8) . ?
B3 B4 1.772(7) . ?
B3 B7 1.786(7) . ?
B3 H3 1.1200 . ?
B4 B5 1.771(10) . ?
B4 B9 1.774(10) . ?
B4 B8 1.776(9) . ?
B4 H4 1.1200 . ?
B5 B9 1.765(10) . ?
B5 B10 1.767(7) . ?
B5 B6 1.779(7) . ?
B5 H5 1.1200 . ?
B6 B10 1.779(7) . ?
B6 B11 1.785(6) . ?
B6 H6 1.1200 . ?
B7 B12 1.771(7) . ?
B7 B11 1.775(8) . ?
B7 B8 1.786(7) . ?
B7 H7 1.1200 . ?
B8 B9 1.782(12) . ?
B8 B12 1.789(11) . ?
B8 H8 1.1200 . ?
B9 B10 1.768(12) . ?
B9 B12 1.782(8) . ?
B9 H9 1.1200 . ?
B10 B12 1.777(10) . ?
B10 B11 1.789(7) . ?
B10 H10 1.1200 . ?
C11 C16 1.391(5) . ?
C11 C12 1.396(5) . ?
B11 B12 1.783(8) . ?
B11 H11 1.1200 . ?
C12 C13 1.383(6) . ?
C12 H12 0.9500 . ?
B12 H12A 1.1200 . ?
C13 C14 1.393(5) . ?
C13 H13 0.9500 . ?
C14 C15 1.381(6) . ?
C14 C17 1.492(5) . ?
C15 C16 1.383(6) . ?
C15 H15 0.9500 . ?
C16 H16 0.9500 . ?
C17 F12 1.322(4) . ?
C17 F11 1.341(4) . ?
C17 F13 1.344(5) . ?
C21 C22 1.394(5) . ?
C21 C26 1.397(5) . ?
C22 C23 1.383(5) . ?
C22 H22 0.9500 . ?
C23 C24 1.378(6) . ?
C23 H23 0.9500 . ?
C24 C25 1.387(6) . ?
C24 C27 1.490(6) . ?
C25 C26 1.384(5) . ?
C25 H25 0.9500 . ?
C26 H26 0.9500 . ?
C27 F26 1.062(9) . ?
C27 F25 1.131(9) . ?
C27 F21 1.414(8) . ?
C27 F23 1.433(9) . ?
C27 F22 1.555(9) . ?
C27 F24 1.563(9) . ?
F21 F26 0.933(14) . ?
F21 F24 1.754(11) . ?
F22 F26 1.183(16) . ?
F23 F25 0.722(9) . ?
F24 F25 1.418(14) . ?
F25 F26 1.767(11) . ?

loop_
_geom_torsion_atom_site_label_1
_geom_torsion_atom_site_label_2
_geom_torsion_atom_site_label_3
_geom_torsion_atom_site_label_4
_geom_torsion
_geom_torsion_site_symmetry_1
_geom_torsion_site_symmetry_2
_geom_torsion_site_symmetry_3
_geom_torsion_site_symmetry_4
_geom_torsion_publ_flag
C11 C1 C2 C21 4.3(5) . . . . ?
B5 C1 C2 C21 149.6(4) . . . . ?
B4 C1 C2 C21 -143.4(4) . . . . ?
B3 C1 C2 C21 -104.7(4) . . . . ?
B6 C1 C2 C21 110.4(4) . . . . ?
C11 C1 C2 B7 148.1(4) . . . . ?
B5 C1 C2 B7 -66.6(5) . . . . ?
B4 C1 C2 B7 0.4(4) . . . . ?
B3 C1 C2 B7 39.1(3) . . . . ?
B6 C1 C2 B7 -105.8(4) . . . . ?
C11 C1 C2 B11 -145.1(3) . . . . ?
B5 C1 C2 B11 0.2(5) . . . . ?
B4 C1 C2 B11 67.2(4) . . . . ?
B3 C1 C2 B11 105.9(4) . . . . ?
B6 C1 C2 B11 -39.1(3) . . . . ?
C11 C1 C2 B6 -106.1(4) . . . . ?
B5 C1 C2 B6 39.3(4) . . . . ?
B4 C1 C2 B6 106.3(4) . . . . ?
B3 C1 C2 B6 145.0(3) . . . . ?
C11 C1 C2 B3 109.0(4) . . . . ?
B5 C1 C2 B3 -105.7(4) . . . . ?
B4 C1 C2 B3 -38.7(4) . . . . ?
B6 C1 C2 B3 -145.0(3) . . . . ?
C11 C1 B3 C2 -110.8(3) . . . . ?
B5 C1 B3 C2 100.7(3) . . . . ?
B4 C1 B3 C2 138.3(4) . . . . ?
B6 C1 B3 C2 32.6(3) . . . . ?
C11 C1 B3 B8 149.9(4) . . . . ?
B5 C1 B3 B8 1.3(5) . . . . ?
B4 C1 B3 B8 39.0(4) . . . . ?
C2 C1 B3 B8 -99.3(4) . . . . ?
B6 C1 B3 B8 -66.8(4) . . . . ?
C11 C1 B3 B4 110.9(4) . . . . ?
B5 C1 B3 B4 -37.7(4) . . . . ?
C2 C1 B3 B4 -138.3(4) . . . . ?
B6 C1 B3 B4 -105.8(4) . . . . ?
C11 C1 B3 B7 -147.1(3) . . . . ?
B5 C1 B3 B7 64.3(4) . . . . ?
B4 C1 B3 B7 101.9(4) . . . . ?
C2 C1 B3 B7 -36.4(3) . . . . ?
B6 C1 B3 B7 -3.8(4) . . . . ?
C21 C2 B3 C1 110.8(3) . . . . ?
B7 C2 B3 C1 -137.9(3) . . . . ?
B11 C2 B3 C1 -100.7(3) . . . . ?
B6 C2 B3 C1 -32.5(3) . . . . ?
C21 C2 B3 B8 -150.2(4) . . . . ?
C1 C2 B3 B8 99.0(4) . . . . ?
B7 C2 B3 B8 -38.9(4) . . . . ?
B11 C2 B3 B8 -1.7(5) . . . . ?
B6 C2 B3 B8 66.5(4) . . . . ?
C21 C2 B3 B4 147.0(4) . . . . ?
C1 C2 B3 B4 36.1(3) . . . . ?
B7 C2 B3 B4 -101.8(4) . . . . ?
B11 C2 B3 B4 -64.6(4) . . . . ?
B6 C2 B3 B4 3.6(4) . . . . ?
C21 C2 B3 B7 -111.3(3) . . . . ?
C1 C2 B3 B7 137.9(3) . . . . ?
B11 C2 B3 B7 37.2(3) . . . . ?
B6 C2 B3 B7 105.4(3) . . . . ?
C11 C1 B4 B5 109.6(4) . . . . ?
C2 C1 B4 B5 -102.5(3) . . . . ?
B3 C1 B4 B5 -140.6(4) . . . . ?
B6 C1 B4 B5 -37.1(3) . . . . ?
C11 C1 B4 B3 -109.8(4) . . . . ?
B5 C1 B4 B3 140.6(4) . . . . ?
C2 C1 B4 B3 38.0(3) . . . . ?
B6 C1 B4 B3 103.5(4) . . . . ?
C11 C1 B4 B9 148.3(4) . . . . ?
B5 C1 B4 B9 38.7(4) . . . . ?
C2 C1 B4 B9 -63.9(5) . . . . ?
B3 C1 B4 B9 -101.9(4) . . . . ?
B6 C1 B4 B9 1.6(5) . . . . ?
C11 C1 B4 B8 -148.8(4) . . . . ?
B5 C1 B4 B8 101.6(5) . . . . ?
C2 C1 B4 B8 -1.0(6) . . . . ?
B3 C1 B4 B8 -39.0(4) . . . . ?
B6 C1 B4 B8 64.5(5) . . . . ?
C2 B3 B4 C1 -36.5(3) . . . . ?
B8 B3 B4 C1 -135.6(5) . . . . ?
B7 B3 B4 C1 -97.8(4) . . . . ?
C1 B3 B4 B5 34.7(3) . . . . ?
C2 B3 B4 B5 -1.8(5) . . . . ?
B8 B3 B4 B5 -100.9(5) . . . . ?
B7 B3 B4 B5 -63.1(5) . . . . ?
C1 B3 B4 B9 97.8(5) . . . . ?
C2 B3 B4 B9 61.2(5) . . . . ?
B8 B3 B4 B9 -37.9(5) . . . . ?
B7 B3 B4 B9 -0.1(6) . . . . ?
C1 B3 B4 B8 135.6(5) . . . . ?
C2 B3 B4 B8 99.1(4) . . . . ?
B7 B3 B4 B8 37.8(4) . . . . ?
C11 C1 B5 B9 -150.3(4) . . . . ?
B4 C1 B5 B9 -39.1(4) . . . . ?
C2 C1 B5 B9 63.9(5) . . . . ?
B3 C1 B5 B9 -1.6(5) . . . . ?
B6 C1 B5 B9 102.3(4) . . . . ?
C11 C1 B5 B10 146.9(4) . . . . ?
B4 C1 B5 B10 -101.9(5) . . . . ?
C2 C1 B5 B10 1.0(6) . . . . ?
B3 C1 B5 B10 -64.4(5) . . . . ?
B6 C1 B5 B10 39.4(4) . . . . ?
C11 C1 B5 B4 -111.2(4) . . . . ?
C2 C1 B5 B4 102.9(4) . . . . ?
B3 C1 B5 B4 37.5(3) . . . . ?
B6 C1 B5 B4 141.3(4) . . . . ?
C11 C1 B5 B6 107.5(4) . . . . ?
B4 C1 B5 B6 -141.3(4) . . . . ?
C2 C1 B5 B6 -38.4(3) . . . . ?
B3 C1 B5 B6 -103.8(4) . . . . ?
B3 B4 B5 C1 -35.1(3) . . . . ?
B9 B4 B5 C1 -135.7(4) . . . . ?
B8 B4 B5 C1 -98.3(4) . . . . ?
C1 B4 B5 B9 135.7(4) . . . . ?
B3 B4 B5 B9 100.7(4) . . . . ?
B8 B4 B5 B9 37.4(4) . . . . ?
C1 B4 B5 B10 98.4(4) . . . . ?
B3 B4 B5 B10 63.3(5) . . . . ?
B9 B4 B5 B10 -37.3(3) . . . . ?
B8 B4 B5 B10 0.1(5) . . . . ?
C1 B4 B5 B6 34.6(3) . . . . ?
B3 B4 B5 B6 -0.5(5) . . . . ?
B9 B4 B5 B6 -101.1(4) . . . . ?
B8 B4 B5 B6 -63.7(5) . . . . ?
C21 C2 B6 C1 -109.0(3) . . . . ?
B7 C2 B6 C1 100.6(3) . . . . ?
B11 C2 B6 C1 138.1(3) . . . . ?
B3 C2 B6 C1 32.5(3) . . . . ?
C21 C2 B6 B5 -145.3(3) . . . . ?
C1 C2 B6 B5 -36.3(3) . . . . ?
B7 C2 B6 B5 64.2(4) . . . . ?
B11 C2 B6 B5 101.8(4) . . . . ?
B3 C2 B6 B5 -3.9(4) . . . . ?
C21 C2 B6 B10 152.7(3) . . . . ?
C1 C2 B6 B10 -98.3(4) . . . . ?
B7 C2 B6 B10 2.2(4) . . . . ?
B11 C2 B6 B10 39.8(3) . . . . ?
B3 C2 B6 B10 -65.9(4) . . . . ?
C21 C2 B6 B11 112.9(4) . . . . ?
C1 C2 B6 B11 -138.1(3) . . . . ?
B7 C2 B6 B11 -37.5(3) . . . . ?
B3 C2 B6 B11 -105.6(4) . . . . ?
C11 C1 B6 C2 111.6(3) . . . . ?
B5 C1 B6 C2 -137.8(4) . . . . ?
B4 C1 B6 C2 -100.6(4) . . . . ?
B3 C1 B6 C2 -32.6(3) . . . . ?
C11 C1 B6 B5 -110.6(4) . . . . ?
B4 C1 B6 B5 37.2(4) . . . . ?
C2 C1 B6 B5 137.8(4) . . . . ?
B3 C1 B6 B5 105.1(4) . . . . ?
C11 C1 B6 B10 -149.4(3) . . . . ?
B5 C1 B6 B10 -38.7(3) . . . . ?
B4 C1 B6 B10 -1.5(4) . . . . ?
C2 C1 B6 B10 99.0(3) . . . . ?
B3 C1 B6 B10 66.4(4) . . . . ?
C11 C1 B6 B11 147.9(3) . . . . ?
B5 C1 B6 B11 -101.5(4) . . . . ?
B4 C1 B6 B11 -64.3(4) . . . . ?
C2 C1 B6 B11 36.3(3) . . . . ?
B3 C1 B6 B11 3.7(4) . . . . ?
C1 B5 B6 C2 36.9(3) . . . . ?
B9 B5 B6 C2 -61.3(5) . . . . ?
B10 B5 B6 C2 -98.6(4) . . . . ?
B4 B5 B6 C2 2.6(5) . . . . ?
B9 B5 B6 C1 -98.1(5) . . . . ?
B10 B5 B6 C1 -135.4(4) . . . . ?
B4 B5 B6 C1 -34.3(3) . . . . ?
C1 B5 B6 B10 135.4(4) . . . . ?
B9 B5 B6 B10 37.3(5) . . . . ?
B4 B5 B6 B10 101.1(5) . . . . ?
C1 B5 B6 B11 98.1(3) . . . . ?
B9 B5 B6 B11 0.0(5) . . . . ?
B10 B5 B6 B11 -37.3(4) . . . . ?
B4 B5 B6 B11 63.8(4) . . . . ?
C21 C2 B7 B12 -152.8(3) . . . . ?
C1 C2 B7 B12 63.3(4) . . . . ?
B11 C2 B7 B12 -39.6(3) . . . . ?
B6 C2 B7 B12 -2.0(4) . . . . ?
B3 C2 B7 B12 101.5(4) . . . . ?
C21 C2 B7 B11 -113.2(3) . . . . ?
C1 C2 B7 B11 102.9(3) . . . . ?
B6 C2 B7 B11 37.6(3) . . . . ?
B3 C2 B7 B11 141.1(3) . . . . ?
C21 C2 B7 B3 105.7(4) . . . . ?
C1 C2 B7 B3 -38.2(3) . . . . ?
B11 C2 B7 B3 -141.1(3) . . . . ?
B6 C2 B7 B3 -103.6(3) . . . . ?
C21 C2 B7 B8 144.2(4) . . . . ?
C1 C2 B7 B8 0.3(5) . . . . ?
B11 C2 B7 B8 -102.6(4) . . . . ?
B6 C2 B7 B8 -65.1(4) . . . . ?
B3 C2 B7 B8 38.5(4) . . . . ?
C1 B3 B7 C2 36.8(3) . . . . ?
B8 B3 B7 C2 135.9(4) . . . . ?
B4 B3 B7 C2 98.1(4) . . . . ?
C1 B3 B7 B12 -61.4(4) . . . . ?
C2 B3 B7 B12 -98.2(4) . . . . ?
B8 B3 B7 B12 37.7(5) . . . . ?
B4 B3 B7 B12 -0.1(5) . . . . ?
C1 B3 B7 B11 2.4(4) . . . . ?
C2 B3 B7 B11 -34.4(3) . . . . ?
B8 B3 B7 B11 101.5(4) . . . . ?
B4 B3 B7 B11 63.7(4) . . . . ?
C1 B3 B7 B8 -99.1(4) . . . . ?
C2 B3 B7 B8 -135.9(4) . . . . ?
B4 B3 B7 B8 -37.7(4) . . . . ?
C1 B3 B8 B4 -38.2(4) . . . . ?
C2 B3 B8 B4 -100.0(4) . . . . ?
B7 B3 B8 B4 -137.9(5) . . . . ?
C1 B3 B8 B9 -0.6(5) . . . . ?
C2 B3 B8 B9 -62.3(5) . . . . ?
B4 B3 B8 B9 37.6(4) . . . . ?
B7 B3 B8 B9 -100.3(5) . . . . ?
C1 B3 B8 B7 99.8(4) . . . . ?
C2 B3 B8 B7 38.0(3) . . . . ?
B4 B3 B8 B7 137.9(5) . . . . ?
C1 B3 B8 B12 62.6(5) . . . . ?
C2 B3 B8 B12 0.8(5) . . . . ?
B4 B3 B8 B12 100.7(5) . . . . ?
B7 B3 B8 B12 -37.2(4) . . . . ?
C1 B4 B8 B3 38.9(4) . . . . ?
B5 B4 B8 B3 100.5(4) . . . . ?
B9 B4 B8 B3 137.7(5) . . . . ?
C1 B4 B8 B9 -98.8(5) . . . . ?
B5 B4 B8 B9 -37.2(4) . . . . ?
B3 B4 B8 B9 -137.7(5) . . . . ?
C1 B4 B8 B7 1.1(6) . . . . ?
B5 B4 B8 B7 62.7(5) . . . . ?
B3 B4 B8 B7 -37.7(4) . . . . ?
B9 B4 B8 B7 99.9(6) . . . . ?
C1 B4 B8 B12 -61.6(5) . . . . ?
B5 B4 B8 B12 0.0(5) . . . . ?
B3 B4 B8 B12 -100.5(4) . . . . ?
B9 B4 B8 B12 37.2(4) . . . . ?
C2 B7 B8 B3 -38.5(4) . . . . ?
B12 B7 B8 B3 -138.0(5) . . . . ?
B11 B7 B8 B3 -100.3(4) . . . . ?
C2 B7 B8 B4 -0.9(6) . . . . ?
B12 B7 B8 B4 -100.4(6) . . . . ?
B11 B7 B8 B4 -62.7(5) . . . . ?
B3 B7 B8 B4 37.6(4) . . . . ?
C2 B7 B8 B9 62.2(5) . . . . ?
B12 B7 B8 B9 -37.3(4) . . . . ?
B11 B7 B8 B9 0.4(5) . . . . ?
B3 B7 B8 B9 100.7(5) . . . . ?
C2 B7 B8 B12 99.5(4) . . . . ?
B11 B7 B8 B12 37.6(4) . . . . ?
B3 B7 B8 B12 138.0(5) . . . . ?
C1 B5 B9 B10 -100.0(4) . . . . ?
B4 B5 B9 B10 -138.4(4) . . . . ?
B6 B5 B9 B10 -37.4(4) . . . . ?
C1 B5 B9 B4 38.4(3) . . . . ?
B10 B5 B9 B4 138.4(4) . . . . ?
B6 B5 B9 B4 101.1(4) . . . . ?
C1 B5 B9 B8 1.1(6) . . . . ?
B10 B5 B9 B8 101.1(4) . . . . ?
B4 B5 B9 B8 -37.3(4) . . . . ?
B6 B5 B9 B8 63.8(6) . . . . ?
C1 B5 B9 B12 -62.6(6) . . . . ?
B10 B5 B9 B12 37.4(4) . . . . ?
B4 B5 B9 B12 -101.0(5) . . . . ?
B6 B5 B9 B12 0.1(6) . . . . ?
C1 B4 B9 B5 -38.2(4) . . . . ?
B3 B4 B9 B5 -100.6(4) . . . . ?
B8 B4 B9 B5 -138.3(4) . . . . ?
C1 B4 B9 B10 -1.0(6) . . . . ?
B5 B4 B9 B10 37.2(4) . . . . ?
B3 B4 B9 B10 -63.4(6) . . . . ?
B8 B4 B9 B10 -101.0(4) . . . . ?
C1 B4 B9 B8 100.1(4) . . . . ?
B5 B4 B9 B8 138.3(4) . . . . ?
B3 B4 B9 B8 37.7(4) . . . . ?
C1 B4 B9 B12 62.6(6) . . . . ?
B5 B4 B9 B12 100.8(5) . . . . ?
B3 B4 B9 B12 0.2(7) . . . . ?
B8 B4 B9 B12 -37.5(5) . . . . ?
B3 B8 B9 B5 -0.4(6) . . . . ?
B4 B8 B9 B5 37.3(4) . . . . ?
B7 B8 B9 B5 -63.9(6) . . . . ?
B12 B8 B9 B5 -100.9(5) . . . . ?
B3 B8 B9 B10 63.1(5) . . . . ?
B4 B8 B9 B10 100.8(5) . . . . ?
B7 B8 B9 B10 -0.4(6) . . . . ?
B12 B8 B9 B10 -37.4(4) . . . . ?
B3 B8 B9 B4 -37.7(4) . . . . ?
B7 B8 B9 B4 -101.2(4) . . . . ?
B12 B8 B9 B4 -138.2(4) . . . . ?
B3 B8 B9 B12 100.6(4) . . . . ?
B4 B8 B9 B12 138.2(4) . . . . ?
B7 B8 B9 B12 37.0(4) . . . . ?
C1 B5 B10 B9 99.3(5) . . . . ?
B4 B5 B10 B9 37.4(4) . . . . ?
B6 B5 B10 B9 138.4(4) . . . . ?
C1 B5 B10 B12 61.7(5) . . . . ?
B9 B5 B10 B12 -37.6(4) . . . . ?
B4 B5 B10 B12 -0.2(5) . . . . ?
B6 B5 B10 B12 100.8(4) . . . . ?
C1 B5 B10 B6 -39.1(4) . . . . ?
B9 B5 B10 B6 -138.4(4) . . . . ?
B4 B5 B10 B6 -101.1(4) . . . . ?
C1 B5 B10 B11 -1.8(6) . . . . ?
B9 B5 B10 B11 -101.1(5) . . . . ?
B4 B5 B10 B11 -63.8(5) . . . . ?
B6 B5 B10 B11 37.3(4) . . . . ?
B4 B9 B10 B5 -37.2(4) . . . . ?
B8 B9 B10 B5 -100.7(4) . . . . ?
B12 B9 B10 B5 -138.2(4) . . . . ?
B5 B9 B10 B12 138.2(4) . . . . ?
B4 B9 B10 B12 100.9(5) . . . . ?
B8 B9 B10 B12 37.5(4) . . . . ?
B5 B9 B10 B6 37.3(4) . . . . ?
B4 B9 B10 B6 0.1(6) . . . . ?
B8 B9 B10 B6 -63.4(5) . . . . ?
B12 B9 B10 B6 -100.9(4) . . . . ?
B5 B9 B10 B11 100.9(4) . . . . ?
B4 B9 B10 B11 63.7(5) . . . . ?
B8 B9 B10 B11 0.2(5) . . . . ?
B12 B9 B10 B11 -37.2(4) . . . . ?
C2 B6 B10 B5 99.5(4) . . . . ?
C1 B6 B10 B5 38.0(3) . . . . ?
B11 B6 B10 B5 138.4(4) . . . . ?
C2 B6 B10 B9 62.4(4) . . . . ?
C1 B6 B10 B9 0.8(5) . . . . ?
B5 B6 B10 B9 -37.2(4) . . . . ?
B11 B6 B10 B9 101.2(5) . . . . ?
C2 B6 B10 B12 -1.5(5) . . . . ?
C1 B6 B10 B12 -63.0(4) . . . . ?
B5 B6 B10 B12 -101.1(5) . . . . ?
B11 B6 B10 B12 37.3(4) . . . . ?
C2 B6 B10 B11 -38.9(3) . . . . ?
C1 B6 B10 B11 -100.4(3) . . . . ?
B5 B6 B10 B11 -138.4(4) . . . . ?
B5 C1 C11 C16 133.8(4) . . . . ?
B4 C1 C11 C16 60.3(5) . . . . ?
C2 C1 C11 C16 -84.1(4) . . . . ?
B3 C1 C11 C16 -12.8(5) . . . . ?
B6 C1 C11 C16 -154.2(3) . . . . ?
B5 C1 C11 C12 -40.2(5) . . . . ?
B4 C1 C11 C12 -113.7(4) . . . . ?
C2 C1 C11 C12 101.9(4) . . . . ?
B3 C1 C11 C12 173.3(3) . . . . ?
B6 C1 C11 C12 31.8(4) . . . . ?
C21 C2 B11 B7 109.0(4) . . . . ?
C1 C2 B11 B7 -102.5(3) . . . . ?
B6 C2 B11 B7 -140.7(3) . . . . ?
B3 C2 B11 B7 -37.2(3) . . . . ?
C21 C2 B11 B12 148.1(3) . . . . ?
C1 C2 B11 B12 -63.4(4) . . . . ?
B7 C2 B11 B12 39.1(3) . . . . ?
B6 C2 B11 B12 -101.6(4) . . . . ?
B3 C2 B11 B12 1.9(4) . . . . ?
C21 C2 B11 B6 -110.3(4) . . . . ?
C1 C2 B11 B6 38.2(3) . . . . ?
B7 C2 B11 B6 140.7(3) . . . . ?
B3 C2 B11 B6 103.5(4) . . . . ?
C21 C2 B11 B10 -149.8(4) . . . . ?
C1 C2 B11 B10 -1.3(5) . . . . ?
B7 C2 B11 B10 101.2(4) . . . . ?
B6 C2 B11 B10 -39.5(4) . . . . ?
B3 C2 B11 B10 64.0(5) . . . . ?
B12 B7 B11 C2 135.1(3) . . . . ?
B3 B7 B11 C2 34.6(3) . . . . ?
B8 B7 B11 C2 97.5(4) . . . . ?
C2 B7 B11 B12 -135.1(3) . . . . ?
B3 B7 B11 B12 -100.5(4) . . . . ?
B8 B7 B11 B12 -37.6(4) . . . . ?
C2 B7 B11 B6 -34.8(3) . . . . ?
B12 B7 B11 B6 100.3(4) . . . . ?
B3 B7 B11 B6 -0.2(4) . . . . ?
B8 B7 B11 B6 62.7(4) . . . . ?
C2 B7 B11 B10 -97.7(3) . . . . ?
B12 B7 B11 B10 37.4(3) . . . . ?
B3 B7 B11 B10 -63.1(4) . . . . ?
B8 B7 B11 B10 -0.2(5) . . . . ?
C1 B6 B11 C2 -36.7(3) . . . . ?
B5 B6 B11 C2 -97.7(3) . . . . ?
B10 B6 B11 C2 -134.7(4) . . . . ?
C2 B6 B11 B7 34.7(3) . . . . ?
C1 B6 B11 B7 -2.0(4) . . . . ?
B5 B6 B11 B7 -63.0(4) . . . . ?
B10 B6 B11 B7 -100.0(4) . . . . ?
C2 B6 B11 B12 97.6(4) . . . . ?
C1 B6 B11 B12 60.9(4) . . . . ?
B5 B6 B11 B12 0.0(5) . . . . ?
B10 B6 B11 B12 -37.0(4) . . . . ?
C2 B6 B11 B10 134.7(4) . . . . ?
C1 B6 B11 B10 98.0(4) . . . . ?
B5 B6 B11 B10 37.0(4) . . . . ?
B5 B10 B11 C2 1.9(6) . . . . ?
B9 B10 B11 C2 -61.6(4) . . . . ?
B12 B10 B11 C2 -99.0(4) . . . . ?
B6 B10 B11 C2 39.3(3) . . . . ?
B5 B10 B11 B7 63.5(5) . . . . ?
B9 B10 B11 B7 0.0(5) . . . . ?
B12 B10 B11 B7 -37.4(4) . . . . ?
B6 B10 B11 B7 100.8(4) . . . . ?
B5 B10 B11 B12 100.9(5) . . . . ?
B9 B10 B11 B12 37.4(4) . . . . ?
B6 B10 B11 B12 138.3(4) . . . . ?
B5 B10 B11 B6 -37.4(4) . . . . ?
B9 B10 B11 B6 -100.9(4) . . . . ?
B12 B10 B11 B6 -138.3(4) . . . . ?
C16 C11 C12 C13 -1.6(5) . . . . ?
C1 C11 C12 C13 172.5(3) . . . . ?
C2 B7 B12 B10 1.0(5) . . . . ?
B11 B7 B12 B10 -37.9(4) . . . . ?
B3 B7 B12 B10 63.2(5) . . . . ?
B8 B7 B12 B10 100.4(5) . . . . ?
C2 B7 B12 B9 -62.0(6) . . . . ?
B11 B7 B12 B9 -100.9(5) . . . . ?
B3 B7 B12 B9 0.2(6) . . . . ?
B8 B7 B12 B9 37.4(5) . . . . ?
C2 B7 B12 B11 38.9(3) . . . . ?
B3 B7 B12 B11 101.1(4) . . . . ?
B8 B7 B12 B11 138.3(4) . . . . ?
C2 B7 B12 B8 -99.4(4) . . . . ?
B11 B7 B12 B8 -138.3(4) . . . . ?
B3 B7 B12 B8 -37.2(4) . . . . ?
B5 B10 B12 B7 -63.4(5) . . . . ?
B9 B10 B12 B7 -100.8(5) . . . . ?
B6 B10 B12 B7 0.4(6) . . . . ?
B11 B10 B12 B7 37.7(4) . . . . ?
B5 B10 B12 B9 37.4(4) . . . . ?
B6 B10 B12 B9 101.1(4) . . . . ?
B11 B10 B12 B9 138.5(4) . . . . ?
B5 B10 B12 B11 -101.1(4) . . . . ?
B9 B10 B12 B11 -138.5(4) . . . . ?
B6 B10 B12 B11 -37.4(4) . . . . ?
B5 B10 B12 B8 0.2(5) . . . . ?
B9 B10 B12 B8 -37.2(4) . . . . ?
B6 B10 B12 B8 64.0(5) . . . . ?
B11 B10 B12 B8 101.3(4) . . . . ?
B5 B9 B12 B7 63.3(7) . . . . ?
B10 B9 B12 B7 100.7(5) . . . . ?
B4 B9 B12 B7 -0.3(7) . . . . ?
B8 B9 B12 B7 -37.6(4) . . . . ?
B5 B9 B12 B10 -37.4(4) . . . . ?
B4 B9 B12 B10 -100.9(5) . . . . ?
B8 B9 B12 B10 -138.3(4) . . . . ?
B5 B9 B12 B11 -0.1(7) . . . . ?
B10 B9 B12 B11 37.3(4) . . . . ?
B4 B9 B12 B11 -63.6(7) . . . . ?
B8 B9 B12 B11 -101.0(4) . . . . ?
B5 B9 B12 B8 100.9(5) . . . . ?
B10 B9 B12 B8 138.3(4) . . . . ?
B4 B9 B12 B8 37.3(5) . . . . ?
C2 B11 B12 B7 -38.7(3) . . . . ?
B6 B11 B12 B7 -100.7(4) . . . . ?
B10 B11 B12 B7 -137.7(4) . . . . ?
C2 B11 B12 B10 99.0(4) . . . . ?
B7 B11 B12 B10 137.7(4) . . . . ?
B6 B11 B12 B10 37.1(4) . . . . ?
C2 B11 B12 B9 62.0(5) . . . . ?
B7 B11 B12 B9 100.8(5) . . . . ?
B6 B11 B12 B9 0.1(6) . . . . ?
B10 B11 B12 B9 -37.0(4) . . . . ?
C2 B11 B12 B8 -1.3(5) . . . . ?
B7 B11 B12 B8 37.4(4) . . . . ?
B6 B11 B12 B8 -63.3(5) . . . . ?
B10 B11 B12 B8 -100.3(5) . . . . ?
B3 B8 B12 B7 37.6(4) . . . . ?
B4 B8 B12 B7 100.9(4) . . . . ?
B9 B8 B12 B7 138.1(4) . . . . ?
B3 B8 B12 B10 -63.4(5) . . . . ?
B4 B8 B12 B10 -0.2(5) . . . . ?
B9 B8 B12 B10 37.0(4) . . . . ?
B7 B8 B12 B10 -101.0(4) . . . . ?
B3 B8 B12 B9 -100.5(5) . . . . ?
B4 B8 B12 B9 -37.2(4) . . . . ?
B7 B8 B12 B9 -138.1(4) . . . . ?
B3 B8 B12 B11 0.3(6) . . . . ?
B4 B8 B12 B11 63.6(5) . . . . ?
B9 B8 B12 B11 100.8(4) . . . . ?
B7 B8 B12 B11 -37.3(3) . . . . ?
C11 C12 C13 C14 0.0(6) . . . . ?
C12 C13 C14 C15 1.8(5) . . . . ?
C12 C13 C14 C17 -174.0(3) . . . . ?
C13 C14 C15 C16 -2.1(5) . . . . ?
C17 C14 C15 C16 173.7(3) . . . . ?
C14 C15 C16 C11 0.5(5) . . . . ?
C12 C11 C16 C15 1.4(5) . . . . ?
C1 C11 C16 C15 -172.6(3) . . . . ?
C15 C14 C17 F12 28.5(5) . . . . ?
C13 C14 C17 F12 -155.8(4) . . . . ?
C15 C14 C17 F11 -93.1(4) . . . . ?
C13 C14 C17 F11 82.7(4) . . . . ?
C15 C14 C17 F13 149.5(3) . . . . ?
C13 C14 C17 F13 -34.7(5) . . . . ?
C1 C2 C21 C22 109.5(4) . . . . ?
B7 C2 C21 C22 -30.8(5) . . . . ?
B11 C2 C21 C22 -104.8(4) . . . . ?
B6 C2 C21 C22 -179.4(3) . . . . ?
B3 C2 C21 C22 40.6(4) . . . . ?
C1 C2 C21 C26 -74.0(4) . . . . ?
B7 C2 C21 C26 145.6(4) . . . . ?
B11 C2 C21 C26 71.6(4) . . . . ?
B6 C2 C21 C26 -3.0(5) . . . . ?
B3 C2 C21 C26 -143.0(3) . . . . ?
C26 C21 C22 C23 -1.1(5) . . . . ?
C2 C21 C22 C23 175.4(3) . . . . ?
C21 C22 C23 C24 0.9(5) . . . . ?
C22 C23 C24 C25 0.0(6) . . . . ?
C22 C23 C24 C27 179.5(4) . . . . ?
C23 C24 C25 C26 -0.6(6) . . . . ?
C27 C24 C25 C26 179.9(4) . . . . ?
C24 C25 C26 C21 0.4(6) . . . . ?
C22 C21 C26 C25 0.5(5) . . . . ?
C2 C21 C26 C25 -176.0(3) . . . . ?
C23 C24 C27 F26 -5.0(14) . . . . ?
C25 C24 C27 F26 174.5(12) . . . . ?
C23 C24 C27 F25 179.5(10) . . . . ?
C25 C24 C27 F25 -1.0(12) . . . . ?
C23 C24 C27 F21 39.2(8) . . . . ?
C25 C24 C27 F21 -141.3(6) . . . . ?
C23 C24 C27 F23 -154.1(5) . . . . ?
C25 C24 C27 F23 25.4(7) . . . . ?
C23 C24 C27 F22 -57.4(5) . . . . ?
C25 C24 C27 F22 122.0(5) . . . . ?
C23 C24 C27 F24 115.1(5) . . . . ?
C25 C24 C27 F24 -65.4(6) . . . . ?
F25 C27 F21 F26 92.3(10) . . . . ?
F23 C27 F21 F26 78.5(12) . . . . ?
C24 C27 F21 F26 -120.9(10) . . . . ?
F22 C27 F21 F26 -11.9(8) . . . . ?
F24 C27 F21 F26 140.1(9) . . . . ?
F26 C27 F21 F24 -140.1(9) . . . . ?
F25 C27 F21 F24 -47.8(8) . . . . ?
F23 C27 F21 F24 -61.5(10) . . . . ?
C24 C27 F21 F24 99.0(6) . . . . ?
F22 C27 F21 F24 -152.0(4) . . . . ?
F25 C27 F22 F26 -101.5(9) . . . . ?
F21 C27 F22 F26 10.3(7) . . . . ?
F23 C27 F22 F26 -128.7(8) . . . . ?
C24 C27 F22 F26 122.1(8) . . . . ?
F24 C27 F22 F26 -44.5(10) . . . . ?
F26 C27 F23 F25 74.0(16) . . . . ?
F21 C27 F23 F25 26.5(17) . . . . ?
C24 C27 F23 F25 -134.4(14) . . . . ?
F22 C27 F23 F25 116.6(14) . . . . ?
F24 C27 F23 F25 -30.5(13) . . . . ?
F26 C27 F24 F25 -102.0(9) . . . . ?
F21 C27 F24 F25 -128.0(7) . . . . ?
F23 C27 F24 F25 16.8(6) . . . . ?
C24 C27 F24 F25 124.5(7) . . . . ?
F22 C27 F24 F25 -68.7(10) . . . . ?
F26 C27 F24 F21 25.9(7) . . . . ?
F25 C27 F24 F21 128.0(7) . . . . ?
F23 C27 F24 F21 144.7(6) . . . . ?
C24 C27 F24 F21 -107.6(5) . . . . ?
F22 C27 F24 F21 59.3(10) . . . . ?
F26 F21 F24 F25 4.6(9) . . . . ?
C27 F21 F24 F25 33.7(5) . . . . ?
F26 F21 F24 C27 -29.1(7) . . . . ?
C27 F23 F25 F24 76(2) . . . . ?
C27 F23 F25 F26 -33.4(6) . . . . ?
F26 C27 F25 F23 -118.1(15) . . . . ?
F21 C27 F25 F23 -161.7(12) . . . . ?
C24 C27 F25 F23 58.0(17) . . . . ?
F22 C27 F25 F23 -66.8(13) . . . . ?
F24 C27 F25 F23 144.7(14) . . . . ?
F26 C27 F25 F24 97.2(11) . . . . ?
F21 C27 F25 F24 53.6(7) . . . . ?
F23 C27 F25 F24 -144.7(14) . . . . ?
C24 C27 F25 F24 -86.6(9) . . . . ?
F22 C27 F25 F24 148.5(5) . . . . ?
F21 C27 F25 F26 -43.7(9) . . . . ?
F23 C27 F25 F26 118.1(15) . . . . ?
C24 C27 F25 F26 176.1(15) . . . . ?
F22 C27 F25 F26 51.3(11) . . . . ?
F24 C27 F25 F26 -97.2(11) . . . . ?
C27 F24 F25 F23 -84(2) . . . . ?
F21 F24 F25 F23 -121(2) . . . . ?
F21 F24 F25 C27 -37.6(5) . . . . ?
C27 F24 F25 F26 35.1(4) . . . . ?
F21 F24 F25 F26 -2.4(5) . . . . ?
F24 F21 F26 C27 33.3(7) . . . . ?
C27 F21 F26 F22 81(4) . . . . ?
F24 F21 F26 F22 114(4) . . . . ?
C27 F21 F26 F25 -37.0(5) . . . . ?
F24 F21 F26 F25 -3.7(7) . . . . ?
F25 C27 F26 F21 -102.8(11) . . . . ?
F23 C27 F26 F21 -132.9(9) . . . . ?
C24 C27 F26 F21 81.0(12) . . . . ?
F22 C27 F26 F21 164.2(10) . . . . ?
F24 C27 F26 F21 -39.1(9) . . . . ?
F25 C27 F26 F22 93.0(9) . . . . ?
F21 C27 F26 F22 -164.2(10) . . . . ?
F23 C27 F26 F22 62.9(9) . . . . ?
C24 C27 F26 F22 -83.2(10) . . . . ?
F24 C27 F26 F22 156.7(5) . . . . ?
F21 C27 F26 F25 102.8(11) . . . . ?
F23 C27 F26 F25 -30.1(7) . . . . ?
C24 C27 F26 F25 -176.2(15) . . . . ?
F22 C27 F26 F25 -93.0(9) . . . . ?
F24 C27 F26 F25 63.7(9) . . . . ?
C27 F22 F26 F21 -81(4) . . . . ?
C27 F22 F26 F25 37.6(5) . . . . ?
F23 F25 F26 F21 151.3(15) . . . . ?
C27 F25 F26 F21 79.8(11) . . . . ?
F24 F25 F26 F21 4.6(9) . . . . ?
F23 F25 F26 C27 71.5(15) . . . . ?
F24 F25 F26 C27 -75.3(11) . . . . ?
F23 F25 F26 F22 -14.6(15) . . . . ?
C27 F25 F26 F22 -86.1(12) . . . . ?
F24 F25 F26 F22 -161.4(6) . . . . ?
